data_7213489
loop_
_publ_author_name
'Alder, Roger W.'
'Blake, Michael E.'
'Bufali, Simone'
'Butts, Craig P.'
'Orpen, A. Guy'
'Sch\"utz, Jan'
'Williams, Stuart J.'

_publ_section_title
;
 Preparation of tetraalkylformamidinium salts and related species as
 precursors to stable carbenes
;
_journal_issue 14
_journal_name_full 'Journal of the Chemical Society, Perkin Transactions 1'
_journal_page_first 1586
_journal_paper_doi 10.1039/b104110j
_journal_year 2001
_chemical_formula_sum 'C12 H25 F6 N2 P'
_chemical_formula_weight 342.31
_chemical_name_systematic
; 
? 
;
_space_group_IT_number 19
_symmetry_cell_setting orthorhombic
_symmetry_space_group_name_Hall 'P 2ac 2ab'
_symmetry_space_group_name_H-M 'P 21 21 21'
_atom_sites_solution_hydrogens geom
_atom_sites_solution_primary direct
_atom_sites_solution_secondary difmap
_audit_creation_method SHELXL
_cell_angle_alpha 90.00
_cell_angle_beta 90.00
_cell_angle_gamma 90.00
_cell_formula_units_Z 4
_cell_length_a 9.610(2)
_cell_length_b 12.226(3)
_cell_length_c 14.090(2)
_cell_measurement_reflns_used 42
_cell_measurement_temperature 293(2)
_cell_measurement_theta_max 12.51
_cell_measurement_theta_min 5.12
_cell_volume 1655.5(6)
_computing_cell_refinement 'SMART (Siemens, 1995b)'
_computing_data_collection 'SMART (Siemens, 1995b)'
_computing_data_reduction 'SMART (Siemens, 1995b)'
_computing_molecular_graphics 'SHELXTL (Siemens, 1995a)'
_computing_publication_material 'SHELXTL (Siemens, 1995a)'
_computing_structure_refinement 'SHELXTL (Siemens, 1995a)'
_computing_structure_solution 'SHELXTL (Siemens, 1995a)'
_diffrn_ambient_temperature 293(2)
_diffrn_measurement_device 'Siemens P4'
_diffrn_measurement_method '2\q/\w scans'
_diffrn_radiation_monochromator graphite
_diffrn_radiation_source 'fine-focus sealed tube'
_diffrn_radiation_type MoK\a
_diffrn_radiation_wavelength 0.71073
_diffrn_reflns_av_R_equivalents 0.0000
_diffrn_reflns_av_sigmaI/netI 0.0751
_diffrn_reflns_limit_h_max -2
_diffrn_reflns_limit_h_min -11
_diffrn_reflns_limit_k_max 14
_diffrn_reflns_limit_k_min 0
_diffrn_reflns_limit_l_max 16
_diffrn_reflns_limit_l_min 0
_diffrn_reflns_number 1109
_diffrn_reflns_theta_max 25.00
_diffrn_reflns_theta_min 6.53
_diffrn_standards_decay_% 0
_diffrn_standards_interval_count 97
_diffrn_standards_number 3
_exptl_absorpt_coefficient_mu 0.220
_exptl_absorpt_correction_type none
_exptl_crystal_colour colourless
_exptl_crystal_density_diffrn 1.374
_exptl_crystal_description Hexagonal_rod
_exptl_crystal_F_000 720
_exptl_crystal_size_max 0.64
_exptl_crystal_size_mid 0.54
_exptl_crystal_size_min 0.54
_refine_diff_density_max 0.303
_refine_diff_density_min -0.286
_refine_diff_density_rms 0.087
_refine_ls_abs_structure_details 'Flack H D (1983), Acta Cryst. A39, 876-881'
_refine_ls_abs_structure_Flack 0.14(41)
_refine_ls_extinction_method none
_refine_ls_goodness_of_fit_all 1.026
_refine_ls_goodness_of_fit_ref 1.354
_refine_ls_hydrogen_treatment noref
_refine_ls_matrix_type full
_refine_ls_number_parameters 194
_refine_ls_number_reflns 1109
_refine_ls_number_restraints 0
_refine_ls_restrained_S_all 1.026
_refine_ls_R_factor_all 0.0793
_refine_ls_R_factor_gt 0.0593
_refine_ls_shift/esd_mean 0.001
_refine_ls_shift/su_max 0.023
_refine_ls_structure_factor_coef Fsqd
_refine_ls_weighting_scheme calc
_refine_ls_wR_factor_all 0.1777
_refine_ls_wR_factor_ref 0.1725
_reflns_number_gt 682
_reflns_number_total 1109
_reflns_threshold_expression >2sigma(I)
_cod_data_source_file b104110jsup1.cif
_cod_data_source_block cpb2
_cod_depositor_comments
;
The following automatic conversions were performed:

'_symmetry_cell_setting' value 'Orthorhombic' changed to
'orthorhombic' according to
/home/saulius/struct/CIF-dictionaries/cif_core.dic dictionary named
'cif_core.dic' version 2.4.2 from 2011-04-26.

Automatic conversion script
Id: cif_fix_values 1891 2012-01-12 08:04:46Z andrius 
;
_cod_original_cell_volume 1655.3(6)
_cod_original_sg_symbol_H-M P2(1)2(1)2(1)
_cod_database_code 7213489
_refine_ls_restrained_s_ 1.354

loop_
_symmetry_equiv_pos_as_xyz
'x, y, z'
'-x+1/2, -y, z+1/2'
'-x, y+1/2, -z+1/2'
'x+1/2, -y+1/2, -z'

loop_
_atom_site_aniso_label
_atom_site_aniso_U_11
_atom_site_aniso_U_22
_atom_site_aniso_U_33
_atom_site_aniso_U_23
_atom_site_aniso_U_13
_atom_site_aniso_U_12
P1 0.0689(11) 0.065(2) 0.0545(15) -0.001(2) -0.0024(8) -0.0029(10)
F1 0.237(8) 0.143(12) 0.087(8) -0.058(9) -0.010(5) -0.036(7)
F2 0.123(4) 0.184(12) 0.182(11) -0.022(9) -0.013(5) 0.076(6)
F3 0.139(4) 0.089(6) 0.131(8) 0.013(6) -0.010(4) -0.042(4)
F4 0.107(4) 0.153(9) 0.125(8) 0.036(7) 0.000(4) 0.039(4)
F5 0.107(3) 0.115(8) 0.087(5) 0.013(5) -0.002(3) -0.037(4)
F6 0.183(6) 0.111(7) 0.054(5) -0.001(5) -0.005(3) -0.026(5)
N2 0.054(3) 0.047(5) 0.054(5) -0.002(4) -0.001(2) 0.005(2)
N8 0.053(3) 0.054(5) 0.054(5) 0.000(4) -0.002(2) 0.001(2)
C1 0.052(3) 0.041(5) 0.050(5) 0.002(4) 0.004(3) 0.001(3)
C3 0.081(4) 0.064(7) 0.055(6) -0.010(5) 0.006(3) 0.013(4)
C4 0.076(4) 0.108(10) 0.064(7) 0.003(7) 0.016(4) 0.027(5)
C5 0.077(5) 0.098(9) 0.052(6) 0.004(7) 0.011(4) 0.003(5)
C6 0.069(4) 0.064(7) 0.061(7) 0.002(6) 0.004(3) 0.003(4)
C7 0.059(3) 0.066(6) 0.058(6) 0.008(5) 0.001(3) 0.011(3)
C9 0.074(4) 0.060(6) 0.061(6) 0.001(6) 0.003(4) 0.009(4)
C10 0.081(5) 0.062(8) 0.154(15) 0.019(9) 0.019(6) 0.025(4)
C11 0.083(5) 0.052(6) 0.127(11) 0.014(7) -0.002(5) -0.019(4)
C12 0.068(4) 0.062(6) 0.051(6) 0.006(6) -0.001(3) -0.003(4)
C13 0.092(5) 0.080(9) 0.067(8) 0.001(7) -0.022(4) -0.010(5)
C14 0.097(5) 0.094(10) 0.066(8) 0.006(7) 0.021(4) 0.024(5)

loop_
_atom_site_label
_atom_site_type_symbol
_atom_site_fract_x
_atom_site_fract_y
_atom_site_fract_z
_atom_site_U_iso_or_equiv
_atom_site_thermal_displace_type
_atom_site_occupancy
_atom_site_calc_flag
_atom_site_refinement_flags
P1 P 0.0163(2) 0.4487(3) 0.4564(2) 0.0628(9) Uani 1 d .
F1 F 0.0337(9) 0.4899(13) 0.5595(9) 0.156(4) Uani 1 d .
F2 F -0.1183(7) 0.5128(12) 0.4380(9) 0.163(5) Uani 1 d .
F3 F 0.1123(7) 0.5394(9) 0.4154(7) 0.120(3) Uani 1 d .
F4 F 0.1490(6) 0.3785(9) 0.4716(7) 0.128(3) Uani 1 d .
F5 F -0.0774(5) 0.3505(8) 0.4936(6) 0.103(3) Uani 1 d .
F6 F 0.0021(7) 0.3996(10) 0.3508(6) 0.116(3) Uani 1 d .
N2 N -0.0607(5) 0.6002(7) 0.9040(5) 0.052(2) Uani 1 d .
N8 N -0.0482(5) 0.5183(6) 1.0587(6) 0.054(2) Uani 1 d .
C1 C -0.0761(6) 0.5965(7) 0.9970(6) 0.047(2) Uani 1 d .
H1 H -0.1128(6) 0.6598(7) 1.0236(6) 0.057 Uiso 1 calc R
C3 C 0.0253(7) 0.5253(9) 0.8451(7) 0.067(3) Uani 1 d .
H3A H -0.0344(7) 0.4768(9) 0.8090(7) 0.080 Uiso 1 calc R
H3B H 0.0844(7) 0.4811(9) 0.8857(7) 0.080 Uiso 1 calc R
C4 C 0.1137(8) 0.5923(12) 0.7786(8) 0.083(4) Uani 1 d .
H4A H 0.1607(8) 0.5433(12) 0.7349(8) 0.099 Uiso 1 calc R
H4B H 0.1846(8) 0.6298(12) 0.8152(8) 0.099 Uiso 1 calc R
C5 C 0.0326(8) 0.6760(12) 0.7219(8) 0.076(3) Uani 1 d .
H5A H 0.0963(8) 0.7208(12) 0.6853(8) 0.091 Uiso 1 calc R
H5B H -0.0294(8) 0.6390(12) 0.6780(8) 0.091 Uiso 1 calc R
C6 C -0.0493(7) 0.7461(9) 0.7864(7) 0.065(3) Uani 1 d .
H6A H 0.0139(7) 0.7912(9) 0.8232(7) 0.078 Uiso 1 calc R
H6B H -0.1076(7) 0.7943(9) 0.7490(7) 0.078 Uiso 1 calc R
C7 C -0.1376(6) 0.6830(9) 0.8517(7) 0.061(2) Uani 1 d .
H7A H -0.1810(6) 0.7327(9) 0.8964(7) 0.073 Uiso 1 calc R
H7B H -0.2110(6) 0.6477(9) 0.8157(7) 0.073 Uiso 1 calc R
C9 C -0.0366(7) 0.4013(10) 1.0370(9) 0.065(2) Uani 1 d .
H9 H -0.0509(7) 0.3924(10) 0.9685(9) 0.078 Uiso 1 calc R
C10 C 0.1060(8) 0.3548(10) 1.0609(12) 0.099(5) Uani 1 d .
H10A H 0.1035(37) 0.2765(14) 1.0556(88) 0.148 Uiso 1 calc R
H10B H 0.1306(58) 0.3749(87) 1.1246(34) 0.148 Uiso 1 calc R
H10C H 0.1738(24) 0.3836(83) 1.0176(59) 0.148 Uiso 1 calc R
C11 C -0.1505(8) 0.3366(9) 1.0877(11) 0.087(4) Uani 1 d .
H11A H -0.1241(48) 0.3249(69) 1.1526(18) 0.131 Uiso 1 calc R
H11B H -0.1628(68) 0.2673(33) 1.0568(40) 0.131 Uiso 1 calc R
H11C H -0.2362(27) 0.3769(37) 1.0856(64) 0.131 Uiso 1 calc R
C12 C -0.0403(6) 0.5510(10) 1.1600(7) 0.060(2) Uani 1 d .
H12 H -0.0266(6) 0.4838(10) 1.1968(7) 0.072 Uiso 1 calc R
C13 C 0.0853(8) 0.6216(11) 1.1769(9) 0.080(3) Uani 1 d .
H13A H 0.1628(25) 0.5932(45) 1.1417(50) 0.120 Uiso 1 calc R
H13B H 0.1073(56) 0.6218(58) 1.2434(12) 0.120 Uiso 1 calc R
H13C H 0.0659(33) 0.6949(21) 1.1564(59) 0.120 Uiso 1 calc R
C14 C -0.1749(8) 0.6023(12) 1.1947(9) 0.086(4) Uani 1 d .
H14A H -0.1862(53) 0.6731(38) 1.1661(56) 0.129 Uiso 1 calc R
H14B H -0.1718(46) 0.6099(78) 1.2624(11) 0.129 Uiso 1 calc R
H14C H -0.2519(14) 0.5564(44) 1.1773(66) 0.129 Uiso 1 calc R

loop_
_atom_type_symbol
_atom_type_description
_atom_type_scat_dispersion_real
_atom_type_scat_dispersion_imag
_atom_type_scat_source
C C 0.0033 0.0016 'International Tables Vol C Tables 4.2.6.8 and 6.1.1.4'
H H 0.0000 0.0000 'International Tables Vol C Tables 4.2.6.8 and 6.1.1.4'
N N 0.0061 0.0033 'International Tables Vol C Tables 4.2.6.8 and 6.1.1.4'
F F 0.0171 0.0103 'International Tables Vol C Tables 4.2.6.8 and 6.1.1.4'
P P 0.1023 0.0942 'International Tables Vol C Tables 4.2.6.8 and 6.1.1.4'

loop_
_geom_angle_atom_site_label_1
_geom_angle_atom_site_label_2
_geom_angle_atom_site_label_3
_geom_angle
F2 P1 F1 94.8(7)
F2 P1 F3 94.2(7)
F1 P1 F3 93.0(6)
F2 P1 F4 176.7(7)
F1 P1 F4 87.8(6)
F3 P1 F4 87.6(5)
F2 P1 F5 87.9(6)
F1 P1 F5 89.9(6)
F3 P1 F5 176.2(6)
F4 P1 F5 90.1(6)
F2 P1 F6 87.9(6)
F1 P1 F6 176.8(8)
F3 P1 F6 88.4(5)
F4 P1 F6 89.4(5)
F5 P1 F6 88.5(5)
C1 N2 C7 118.1(7)
C1 N2 C3 126.5(8)
C7 N2 C3 115.4(8)
C1 N8 C9 125.8(9)
C1 N8 C12 116.7(8)
C9 N8 C12 117.3(9)
N8 C1 N2 131.0(9)
N2 C3 C4 109.1(9)
C3 C4 C5 113.9(6)
C6 C5 C4 110.0(9)
C7 C6 C5 112.9(10)
N2 C7 C6 112.9(5)
N8 C9 C10 112.8(8)
N8 C9 C11 110.7(8)
C10 C9 C11 110.4(11)
N8 C12 C13 110.4(7)
N8 C12 C14 112.1(7)
C13 C12 C14 113.3(11)

loop_
_geom_bond_atom_site_label_1
_geom_bond_atom_site_label_2
_geom_bond_distance
P1 F2 1.534(8)
P1 F1 1.547(12)
P1 F3 1.553(9)
P1 F4 1.553(8)
P1 F5 1.590(8)
P1 F6 1.611(9)
N2 C1 1.319(11)
N2 C7 1.454(12)
N2 C3 1.487(12)
N8 C1 1.319(11)
N8 C9 1.467(13)
N8 C12 1.485(13)
C3 C4 1.507(15)
C4 C5 1.51(2)
C5 C6 1.476(14)
C6 C7 1.470(13)
C9 C10 1.521(12)
C9 C11 1.528(15)
C12 C13 1.502(14)
C12 C14 1.519(13)

loop_
_geom_torsion_atom_site_label_1
_geom_torsion_atom_site_label_2
_geom_torsion_atom_site_label_3
_geom_torsion_atom_site_label_4
_geom_torsion
C9 N8 C1 N2 -22.5(12)
C12 N8 C1 N2 163.2(7)
C7 N2 C1 N8 161.9(7)
C3 N2 C1 N8 -16.2(13)
C1 N2 C3 C4 -131.7(9)
C7 N2 C3 C4 50.2(10)
N2 C3 C4 C5 -51.3(13)
C3 C4 C5 C6 53.9(14)
C4 C5 C6 C7 -53.1(11)
C1 N2 C7 C6 129.9(9)
C3 N2 C7 C6 -51.9(11)
C5 C6 C7 N2 52.8(11)
C1 N8 C9 C10 119.9(10)
C12 N8 C9 C10 -65.8(11)
C1 N8 C9 C11 -115.9(10)
C12 N8 C9 C11 58.4(10)
C1 N8 C12 C13 -68.6(9)
C9 N8 C12 C13 116.6(9)
C1 N8 C12 C14 58.7(11)
C9 N8 C12 C14 -116.1(10)
